data_2020979
loop_
_publ_author_name
'Dolinar, Brian S.'
'Samedov, Kerim'
'Maloney, Andrew G. P.'
'West, Robert'
'Khrustalev, Victor N.'
'Guzei, Ilia A.'

_publ_section_title
;
 A chiral diamine: practical implications of a three-stereoisomer
 cocrystallization
;
_journal_coeditor_code YP3148
_journal_issue 1
_journal_name_full 'Acta Crystallographica Section C'
_journal_page_first 54
_journal_page_last 61
_journal_paper_doi 10.1107/S2053229617017168
_journal_volume 74
_journal_year 2018
_chemical_formula_iupac 'C28 H44 N2'
_chemical_formula_moiety 'C28 H44 N2'
_chemical_formula_sum 'C28 H44 N2'
_chemical_formula_weight 408.65
_chemical_name_systematic
;
<i>N</i>^2^,<i>N</i>^3^-Bis[2,6-bis(propan-2-yl)phenyl]butane-2,3-diamine
;
_space_group_crystal_system monoclinic
_space_group_IT_number 14
_space_group_name_Hall '-P 2yn'
_space_group_name_H-M_alt 'P 1 21/n 1'
_symmetry_space_group_name_Hall '-P 2yn'
_symmetry_space_group_name_H-M 'P 1 21/n 1'
_atom_sites_solution_hydrogens mixed
_audit_creation_method
;
Olex2 1.2-dev (compiled 2017.07.20 svn.r3457 for OlexSys, GUI svn.r5370)
;
_cell_angle_alpha 90
_cell_angle_beta 92.810(13)
_cell_angle_gamma 90
_cell_formula_units_Z 6
_cell_length_a 12.992(5)
_cell_length_b 12.399(5)
_cell_length_c 23.385(9)
_cell_measurement_reflns_used 9994
_cell_measurement_temperature 100
_cell_measurement_theta_max 26.391
_cell_measurement_theta_min 2.396
_cell_volume 3763(3)
_computing_cell_refinement
;
APEX3 (Bruker, 2017)
;
_computing_data_collection
;
APEX3 (Bruker, 2017)
;
_computing_data_reduction
;
APEX3 (Bruker, 2017)
;
_computing_molecular_graphics
;
<i>OLEX2</i> (Dolomanov <i>et al.</i>, 2009)
;
_computing_publication_material
;
<i>OLEX2</i> (Dolomanov <i>et al.</i>, 2009)
;
_computing_structure_refinement
;
SHELXL2017 (Sheldrick, 2015b)
;
_computing_structure_solution
;
SHELXT (Sheldrick, 2015a)
;
_diffrn_ambient_temperature 100.0
_diffrn_detector_area_resol_mean 7.9
_diffrn_measured_fraction_theta_full 1.000
_diffrn_measured_fraction_theta_max 0.998
_diffrn_measurement_device 'three-circle diffractometer'
_diffrn_measurement_device_type 'Bruker APEXII Quazar'
_diffrn_measurement_method '0.5\% \w and 0.5\% \f scans'
_diffrn_radiation_monochromator 'mirror optics'
_diffrn_radiation_type MoK\a
_diffrn_radiation_wavelength 0.71073
_diffrn_reflns_av_R_equivalents 0.0646
_diffrn_reflns_limit_h_max 16
_diffrn_reflns_limit_h_min -16
_diffrn_reflns_limit_k_max 15
_diffrn_reflns_limit_k_min -15
_diffrn_reflns_limit_l_max 29
_diffrn_reflns_limit_l_min -29
_diffrn_reflns_number 67111
_diffrn_reflns_theta_full 25.000
_diffrn_reflns_theta_max 26.414
_diffrn_reflns_theta_min 1.744
_exptl_absorpt_coefficient_mu 0.062
_exptl_absorpt_correction_T_max 0.9916
_exptl_absorpt_correction_T_min 0.9379
_exptl_absorpt_correction_type multi-scan
_exptl_absorpt_process_details
;
(SADABS; Krause <i>et al.</i>, 2015)
;
_exptl_crystal_colour colourless
_exptl_crystal_density_diffrn 1.082
_exptl_crystal_density_method 'not measured'
_exptl_crystal_description needle
_exptl_crystal_F_000 1356
_exptl_crystal_size_max 0.19
_exptl_crystal_size_mid 0.05
_exptl_crystal_size_min 0.04
_refine_diff_density_max 0.254
_refine_diff_density_min -0.217
_refine_ls_extinction_method none
_refine_ls_goodness_of_fit_ref 1.063
_refine_ls_hydrogen_treatment mixed
_refine_ls_matrix_type full
_refine_ls_number_parameters 433
_refine_ls_number_reflns 7718
_refine_ls_number_restraints 0
_refine_ls_restrained_S_all 1.063
_refine_ls_R_factor_all 0.0678
_refine_ls_R_factor_gt 0.0463
_refine_ls_shift/su_max 0.001
_refine_ls_shift/su_mean 0.000
_refine_ls_structure_factor_coef Fsqd
_refine_ls_weighting_details 'w=1/[\s^2^(Fo^2^)+(0.0325P)^2^+2.4243P] where P=(Fo^2^+2Fc^2^)/3'
_refine_ls_weighting_scheme calc
_refine_ls_wR_factor_gt 0.1029
_refine_ls_wR_factor_ref 0.1130
_reflns_number_gt 5851
_reflns_number_total 7718
_reflns_threshold_expression 'I > 2\s(I)'
_cod_data_source_file yp3148sup1.cif
_cod_data_source_block I
_cod_original_cell_volume 3762(2)
_cod_database_code 2020979
_shelx_space_group_comment
;
The symmetry employed for this shelxl refinement is uniquely defined by the
following loop, which should always be used as a source of symmetry information
in preference to the above space-group names. They are only intended as
comments.
;
_shelx_estimated_absorpt_t_min 0.988
_shelx_estimated_absorpt_t_max 0.998

loop_
_space_group_symop_operation_xyz
'x, y, z'
'-x+1/2, y+1/2, -z+1/2'
'-x, -y, -z'
'x-1/2, -y-1/2, z-1/2'

loop_
_atom_site_type_symbol
_atom_site_label
_atom_site_fract_x
_atom_site_fract_y
_atom_site_fract_z
_atom_site_U_iso_or_equiv
_atom_site_adp_type
_atom_site_calc_flag
_atom_site_occupancy
N N1 0.32615(10) 0.60265(10) 0.27604(6) 0.0154(3) Uani d 1
H H1 0.2824(14) 0.6061(14) 0.2483(8) 0.019(5) Uiso d 1
N N2 0.47351(10) 0.86690(10) 0.27191(5) 0.0151(3) Uani d 1
H H2 0.5190(14) 0.8545(15) 0.2448(8) 0.025(5) Uiso d 1
C C1 0.28063(12) 0.61417(12) 0.33003(6) 0.0164(3) Uani d 1
C C2 0.18199(13) 0.65947(12) 0.33532(7) 0.0184(3) Uani d 1
C C3 0.14309(14) 0.66752(13) 0.38961(7) 0.0228(4) Uani d 1
H H3 0.077012 0.698677 0.393557 0.027 Uiso calc 1
C C4 0.19830(14) 0.63127(14) 0.43792(7) 0.0262(4) Uani d 1
H H4 0.170986 0.638554 0.474669 0.031 Uiso calc 1
C C5 0.29369(14) 0.58434(14) 0.43207(7) 0.0252(4) Uani d 1
H H5 0.331313 0.558699 0.465188 0.030 Uiso calc 1
C C6 0.33587(13) 0.57378(13) 0.37888(7) 0.0195(3) Uani d 1
C C7 0.11411(12) 0.69901(13) 0.28458(7) 0.0210(4) Uani d 1
H H7 0.151724 0.684859 0.249043 0.025 Uiso calc 1
C C8 0.01273(14) 0.63624(15) 0.27969(8) 0.0291(4) Uani d 1
H H8A 0.027330 0.559233 0.275229 0.044 Uiso calc 1
H H8B -0.028835 0.661888 0.246323 0.044 Uiso calc 1
H H8C -0.025259 0.647371 0.314391 0.044 Uiso calc 1
C C9 0.09234(14) 0.82053(14) 0.28711(8) 0.0268(4) Uani d 1
H H9A 0.054884 0.836786 0.321441 0.040 Uiso calc 1
H H9B 0.050590 0.842186 0.252991 0.040 Uiso calc 1
H H9C 0.157649 0.860215 0.288504 0.040 Uiso calc 1
C C10 0.43774(13) 0.51382(13) 0.37514(7) 0.0222(4) Uani d 1
H H10 0.457935 0.516924 0.334453 0.027 Uiso calc 1
C C11 0.42620(15) 0.39498(15) 0.39125(9) 0.0323(4) Uani d 1
H H11A 0.410270 0.389404 0.431677 0.048 Uiso calc 1
H H11B 0.490715 0.356798 0.384963 0.048 Uiso calc 1
H H11C 0.370217 0.362611 0.367440 0.048 Uiso calc 1
C C12 0.52426(15) 0.56649(16) 0.41240(8) 0.0330(4) Uani d 1
H H12A 0.533959 0.641072 0.399868 0.049 Uiso calc 1
H H12B 0.588378 0.526057 0.408606 0.049 Uiso calc 1
H H12C 0.505712 0.565995 0.452513 0.049 Uiso calc 1
C C13 0.41327(12) 0.67441(12) 0.26426(6) 0.0147(3) Uani d 1
H H13 0.466264 0.664789 0.296327 0.018 Uiso calc 1
C C14 0.46096(13) 0.63449(13) 0.20982(7) 0.0211(4) Uani d 1
H H14A 0.491633 0.563177 0.216749 0.032 Uiso calc 1
H H14B 0.514455 0.685105 0.198833 0.032 Uiso calc 1
H H14C 0.407449 0.629530 0.178913 0.032 Uiso calc 1
C C15 0.38376(12) 0.79534(12) 0.26268(6) 0.0146(3) Uani d 1
H H15 0.337164 0.808357 0.294764 0.017 Uiso calc 1
C C16 0.32581(13) 0.83004(13) 0.20760(7) 0.0192(3) Uani d 1
H H16A 0.297376 0.902467 0.212520 0.029 Uiso calc 1
H H16B 0.269581 0.779207 0.198559 0.029 Uiso calc 1
H H16C 0.373159 0.830781 0.176241 0.029 Uiso calc 1
C C17 0.52224(12) 0.86978(12) 0.32764(6) 0.0155(3) Uani d 1
C C18 0.46893(12) 0.91975(12) 0.37160(7) 0.0172(3) Uani d 1
C C19 0.51397(13) 0.92120(13) 0.42683(7) 0.0203(3) Uani d 1
H H19 0.476841 0.951261 0.456989 0.024 Uiso calc 1
C C20 0.61138(13) 0.87996(13) 0.43881(7) 0.0224(4) Uani d 1
H H20 0.640959 0.881671 0.476768 0.027 Uiso calc 1
C C21 0.66537(13) 0.83613(13) 0.39489(7) 0.0211(4) Uani d 1
H H21 0.733378 0.810240 0.402877 0.025 Uiso calc 1
C C22 0.62247(12) 0.82900(12) 0.33919(7) 0.0182(3) Uani d 1
C C23 0.36775(12) 0.98009(13) 0.36043(7) 0.0187(3) Uani d 1
H H23 0.345451 0.969853 0.319253 0.022 Uiso calc 1
C C24 0.28184(13) 0.93803(14) 0.39695(7) 0.0251(4) Uani d 1
H H24A 0.274165 0.860067 0.391314 0.038 Uiso calc 1
H H24B 0.216959 0.974134 0.385525 0.038 Uiso calc 1
H H24C 0.299379 0.952935 0.437421 0.038 Uiso calc 1
C C25 0.38382(13) 1.10120(13) 0.37095(7) 0.0217(4) Uani d 1
H H25A 0.403611 1.113415 0.411414 0.033 Uiso calc 1
H H25B 0.319639 1.139873 0.361010 0.033 Uiso calc 1
H H25C 0.438486 1.127659 0.347158 0.033 Uiso calc 1
C C26 0.68753(12) 0.77985(13) 0.29321(7) 0.0211(4) Uani d 1
H H26 0.643129 0.775528 0.257123 0.025 Uiso calc 1
C C27 0.77922(15) 0.85207(16) 0.28121(8) 0.0343(5) Uani d 1
H H27A 0.754319 0.923591 0.269260 0.051 Uiso calc 1
H H27B 0.818282 0.820118 0.250663 0.051 Uiso calc 1
H H27C 0.823910 0.858836 0.316025 0.051 Uiso calc 1
C C28 0.72273(16) 0.66543(16) 0.30831(9) 0.0353(5) Uani d 1
H H28A 0.765904 0.666736 0.343859 0.053 Uiso calc 1
H H28B 0.762538 0.636378 0.277279 0.053 Uiso calc 1
H H28C 0.662354 0.619719 0.313469 0.053 Uiso calc 1
N N3 0.07048(11) 0.87022(10) 0.51081(6) 0.0182(3) Uani d 1
H H3A 0.1355(16) 0.8942(16) 0.5028(8) 0.035(6) Uiso d 1
C C29 0.07930(12) 0.78335(12) 0.55107(6) 0.0168(3) Uani d 1
C C30 0.16899(13) 0.76839(12) 0.58636(7) 0.0182(3) Uani d 1
C C31 0.17508(13) 0.67856(13) 0.62228(7) 0.0206(4) Uani d 1
H H31 0.235950 0.666924 0.645645 0.025 Uiso calc 1
C C32 0.09452(13) 0.60606(13) 0.62464(7) 0.0205(3) Uani d 1
H H32 0.099620 0.546056 0.649882 0.025 Uiso calc 1
C C33 0.00665(12) 0.62159(12) 0.59004(7) 0.0177(3) Uani d 1
H H33 -0.048887 0.572111 0.592020 0.021 Uiso calc 1
C C34 -0.00227(12) 0.70836(12) 0.55225(6) 0.0162(3) Uani d 1
C C35 0.26126(13) 0.84410(13) 0.58523(7) 0.0216(4) Uani d 1
H H35 0.236367 0.913901 0.568169 0.026 Uiso calc 1
C C36 0.30807(16) 0.86838(17) 0.64488(8) 0.0366(5) Uani d 1
H H36A 0.341209 0.803256 0.660806 0.055 Uiso calc 1
H H36B 0.253651 0.891623 0.669710 0.055 Uiso calc 1
H H36C 0.359440 0.925866 0.642465 0.055 Uiso calc 1
C C37 0.34286(14) 0.79954(15) 0.54704(8) 0.0290(4) Uani d 1
H H37A 0.313260 0.791069 0.507942 0.043 Uiso calc 1
H H37B 0.366585 0.729313 0.561696 0.043 Uiso calc 1
H H37C 0.401239 0.849579 0.546910 0.043 Uiso calc 1
C C38 -0.09693(12) 0.71611(13) 0.51173(7) 0.0188(3) Uani d 1
H H38 -0.088037 0.779905 0.486279 0.023 Uiso calc 1
C C39 -0.19441(13) 0.73373(15) 0.54443(8) 0.0279(4) Uani d 1
H H39A -0.187264 0.799880 0.567217 0.042 Uiso calc 1
H H39B -0.204666 0.672234 0.569854 0.042 Uiso calc 1
H H39C -0.253852 0.740389 0.517206 0.042 Uiso calc 1
C C40 -0.10840(14) 0.61579(14) 0.47373(7) 0.0249(4) Uani d 1
H H40A -0.118112 0.552140 0.497721 0.037 Uiso calc 1
H H40B -0.046166 0.606602 0.452187 0.037 Uiso calc 1
H H40C -0.168262 0.624431 0.446961 0.037 Uiso calc 1
C C41 0.00630(12) 0.96246(12) 0.52599(6) 0.0153(3) Uani d 1
H H41 -0.063605 0.933564 0.533542 0.018 Uiso calc 1
C C42 0.04532(14) 1.02178(13) 0.57991(7) 0.0242(4) Uani d 1
H H42A -0.004732 1.077093 0.589708 0.036 Uiso calc 1
H H42B 0.111590 1.056011 0.573080 0.036 Uiso calc 1
H H42C 0.054191 0.970353 0.611593 0.036 Uiso calc 1

loop_
_atom_site_aniso_label
_atom_site_aniso_U_11
_atom_site_aniso_U_22
_atom_site_aniso_U_33
_atom_site_aniso_U_12
_atom_site_aniso_U_13
_atom_site_aniso_U_23
N1 0.0161(7) 0.0159(7) 0.0140(7) -0.0022(5) 0.0006(6) -0.0017(5)
N2 0.0159(7) 0.0162(7) 0.0132(6) -0.0020(5) 0.0012(5) -0.0007(5)
C1 0.0198(8) 0.0118(7) 0.0176(8) -0.0048(6) 0.0024(6) -0.0018(6)
C2 0.0211(9) 0.0136(7) 0.0208(8) -0.0054(6) 0.0048(7) -0.0026(6)
C3 0.0249(9) 0.0167(8) 0.0275(9) -0.0052(7) 0.0093(7) -0.0038(7)
C4 0.0364(11) 0.0217(9) 0.0212(9) -0.0086(8) 0.0101(7) -0.0028(7)
C5 0.0348(10) 0.0220(9) 0.0186(8) -0.0061(8) 0.0008(7) 0.0025(7)
C6 0.0236(9) 0.0146(8) 0.0204(8) -0.0055(7) 0.0017(7) 0.0004(6)
C7 0.0170(8) 0.0216(8) 0.0247(9) 0.0003(7) 0.0043(7) -0.0029(7)
C8 0.0222(9) 0.0258(10) 0.0394(11) -0.0022(7) 0.0020(8) -0.0053(8)
C9 0.0263(10) 0.0225(9) 0.0316(10) 0.0014(7) 0.0003(8) -0.0011(7)
C10 0.0245(9) 0.0196(8) 0.0220(8) -0.0008(7) -0.0027(7) 0.0055(7)
C11 0.0270(10) 0.0239(9) 0.0452(11) -0.0006(8) -0.0052(8) 0.0076(8)
C12 0.0284(10) 0.0372(11) 0.0329(10) -0.0104(9) -0.0029(8) 0.0044(8)
C13 0.0144(8) 0.0140(7) 0.0158(7) -0.0016(6) 0.0001(6) -0.0011(6)
C14 0.0224(9) 0.0192(8) 0.0221(8) -0.0021(7) 0.0058(7) -0.0042(6)
C15 0.0133(8) 0.0139(7) 0.0163(7) -0.0016(6) -0.0006(6) -0.0011(6)
C16 0.0197(8) 0.0178(8) 0.0197(8) -0.0022(7) -0.0028(6) 0.0016(6)
C17 0.0176(8) 0.0127(7) 0.0161(7) -0.0039(6) -0.0005(6) 0.0004(6)
C18 0.0190(8) 0.0126(7) 0.0198(8) -0.0027(6) -0.0008(6) -0.0008(6)
C19 0.0242(9) 0.0182(8) 0.0185(8) -0.0020(7) 0.0016(7) -0.0030(6)
C20 0.0267(9) 0.0221(9) 0.0176(8) -0.0007(7) -0.0063(7) -0.0013(7)
C21 0.0175(8) 0.0201(8) 0.0252(9) -0.0008(7) -0.0051(7) -0.0004(7)
C22 0.0172(8) 0.0158(8) 0.0214(8) -0.0033(6) -0.0013(6) -0.0004(6)
C23 0.0214(9) 0.0172(8) 0.0172(8) 0.0005(7) -0.0014(6) -0.0030(6)
C24 0.0210(9) 0.0249(9) 0.0293(9) -0.0030(7) 0.0011(7) -0.0009(7)
C25 0.0245(9) 0.0170(8) 0.0237(9) 0.0021(7) 0.0014(7) -0.0023(6)
C26 0.0162(8) 0.0246(9) 0.0223(8) 0.0005(7) -0.0009(6) -0.0024(7)
C27 0.0335(11) 0.0371(11) 0.0331(10) -0.0073(9) 0.0103(8) -0.0067(8)
C28 0.0377(11) 0.0320(10) 0.0373(11) 0.0098(9) 0.0114(9) -0.0003(8)
N3 0.0208(8) 0.0141(7) 0.0200(7) 0.0015(6) 0.0049(6) 0.0020(5)
C29 0.0223(8) 0.0138(7) 0.0147(7) 0.0012(6) 0.0045(6) -0.0011(6)
C30 0.0209(8) 0.0147(8) 0.0190(8) -0.0009(6) 0.0029(6) -0.0021(6)
C31 0.0205(9) 0.0184(8) 0.0227(8) 0.0012(7) -0.0014(7) 0.0017(6)
C32 0.0260(9) 0.0145(8) 0.0212(8) 0.0014(7) 0.0027(7) 0.0030(6)
C33 0.0199(8) 0.0139(8) 0.0196(8) -0.0013(6) 0.0046(6) -0.0004(6)
C34 0.0185(8) 0.0146(7) 0.0159(7) 0.0024(6) 0.0046(6) -0.0031(6)
C35 0.0213(9) 0.0191(8) 0.0241(9) -0.0033(7) -0.0007(7) 0.0030(7)
C36 0.0431(12) 0.0387(11) 0.0279(10) -0.0211(10) 0.0001(9) -0.0038(8)
C37 0.0249(10) 0.0331(10) 0.0291(10) -0.0076(8) 0.0031(8) -0.0001(8)
C38 0.0209(9) 0.0166(8) 0.0187(8) -0.0012(7) 0.0005(6) 0.0018(6)
C39 0.0206(9) 0.0358(10) 0.0273(9) 0.0054(8) 0.0005(7) -0.0011(8)
C40 0.0302(10) 0.0219(9) 0.0224(9) -0.0042(8) -0.0007(7) -0.0003(7)
C41 0.0171(8) 0.0137(7) 0.0155(8) -0.0006(6) 0.0033(6) -0.0001(6)
C42 0.0349(10) 0.0198(8) 0.0179(8) 0.0035(7) 0.0000(7) -0.0009(6)

loop_
_atom_type_symbol
_atom_type_description
_atom_type_scat_dispersion_real
_atom_type_scat_dispersion_imag
_atom_type_scat_source
C C 0.0033 0.0016 'International Tables Vol C Tables 4.2.6.8 and 6.1.1.4'
H H 0.0000 0.0000 'International Tables Vol C Tables 4.2.6.8 and 6.1.1.4'
N N 0.0061 0.0033 'International Tables Vol C Tables 4.2.6.8 and 6.1.1.4'

loop_
_geom_angle_atom_site_label_1
_geom_angle_atom_site_label_2
_geom_angle_atom_site_label_3
_geom_angle_site_symmetry_1
_geom_angle_site_symmetry_3
_geom_angle
C1 N1 H1 . . 112.5(12)
C1 N1 C13 . . 117.35(12)
C13 N1 H1 . . 108.7(12)
C15 N2 H2 . . 109.7(12)
C17 N2 H2 . . 111.8(12)
C17 N2 C15 . . 117.61(12)
C2 C1 N1 . . 122.35(14)
C2 C1 C6 . . 119.92(14)
C6 C1 N1 . . 117.66(14)
C1 C2 C7 . . 123.61(14)
C3 C2 C1 . . 118.71(15)
C3 C2 C7 . . 117.68(15)
C2 C3 H3 . . 119.2
C4 C3 C2 . . 121.62(17)
C4 C3 H3 . . 119.2
C3 C4 H4 . . 120.4
C5 C4 C3 . . 119.19(16)
C5 C4 H4 . . 120.4
C4 C5 H5 . . 119.2
C4 C5 C6 . . 121.54(16)
C6 C5 H5 . . 119.2
C1 C6 C10 . . 122.37(14)
C5 C6 C1 . . 118.95(16)
C5 C6 C10 . . 118.61(15)
C2 C7 H7 . . 107.6
C2 C7 C8 . . 110.97(14)
C2 C7 C9 . . 112.73(14)
C8 C7 H7 . . 107.6
C8 C7 C9 . . 110.05(14)
C9 C7 H7 . . 107.6
C7 C8 H8A . . 109.5
C7 C8 H8B . . 109.5
C7 C8 H8C . . 109.5
H8A C8 H8B . . 109.5
H8A C8 H8C . . 109.5
H8B C8 H8C . . 109.5
C7 C9 H9A . . 109.5
C7 C9 H9B . . 109.5
C7 C9 H9C . . 109.5
H9A C9 H9B . . 109.5
H9A C9 H9C . . 109.5
H9B C9 H9C . . 109.5
C6 C10 H10 . . 107.7
C6 C10 C11 . . 111.09(14)
C6 C10 C12 . . 111.96(15)
C11 C10 H10 . . 107.7
C11 C10 C12 . . 110.37(14)
C12 C10 H10 . . 107.7
C10 C11 H11A . . 109.5
C10 C11 H11B . . 109.5
C10 C11 H11C . . 109.5
H11A C11 H11B . . 109.5
H11A C11 H11C . . 109.5
H11B C11 H11C . . 109.5
C10 C12 H12A . . 109.5
C10 C12 H12B . . 109.5
C10 C12 H12C . . 109.5
H12A C12 H12B . . 109.5
H12A C12 H12C . . 109.5
H12B C12 H12C . . 109.5
N1 C13 H13 . . 107.1
N1 C13 C14 . . 107.86(12)
N1 C13 C15 . . 113.39(13)
C14 C13 H13 . . 107.1
C14 C13 C15 . . 113.88(13)
C15 C13 H13 . . 107.1
C13 C14 H14A . . 109.5
C13 C14 H14B . . 109.5
C13 C14 H14C . . 109.5
H14A C14 H14B . . 109.5
H14A C14 H14C . . 109.5
H14B C14 H14C . . 109.5
N2 C15 C13 . . 112.75(12)
N2 C15 H15 . . 107.3
N2 C15 C16 . . 108.00(12)
C13 C15 H15 . . 107.3
C16 C15 C13 . . 113.94(12)
C16 C15 H15 . . 107.3
C15 C16 H16A . . 109.5
C15 C16 H16B . . 109.5
C15 C16 H16C . . 109.5
H16A C16 H16B . . 109.5
H16A C16 H16C . . 109.5
H16B C16 H16C . . 109.5
C18 C17 N2 . . 117.82(14)
C22 C17 N2 . . 122.14(14)
C22 C17 C18 . . 119.97(14)
C17 C18 C23 . . 122.75(14)
C19 C18 C17 . . 118.87(15)
C19 C18 C23 . . 118.21(14)
C18 C19 H19 . . 119.2
C20 C19 C18 . . 121.54(15)
C20 C19 H19 . . 119.2
C19 C20 H20 . . 120.4
C19 C20 C21 . . 119.20(15)
C21 C20 H20 . . 120.4
C20 C21 H21 . . 119.2
C20 C21 C22 . . 121.65(16)
C22 C21 H21 . . 119.2
C17 C22 C26 . . 123.10(14)
C21 C22 C17 . . 118.62(15)
C21 C22 C26 . . 118.26(14)
C18 C23 H23 . . 108.0
C18 C23 C24 . . 112.57(14)
C18 C23 C25 . . 110.09(13)
C24 C23 H23 . . 108.0
C24 C23 C25 . . 109.96(14)
C25 C23 H23 . . 108.0
C23 C24 H24A . . 109.5
C23 C24 H24B . . 109.5
C23 C24 H24C . . 109.5
H24A C24 H24B . . 109.5
H24A C24 H24C . . 109.5
H24B C24 H24C . . 109.5
C23 C25 H25A . . 109.5
C23 C25 H25B . . 109.5
C23 C25 H25C . . 109.5
H25A C25 H25B . . 109.5
H25A C25 H25C . . 109.5
H25B C25 H25C . . 109.5
C22 C26 H26 . . 107.4
C22 C26 C27 . . 111.04(14)
C27 C26 H26 . . 107.4
C28 C26 C22 . . 112.21(14)
C28 C26 H26 . . 107.4
C28 C26 C27 . . 111.08(15)
C26 C27 H27A . . 109.5
C26 C27 H27B . . 109.5
C26 C27 H27C . . 109.5
H27A C27 H27B . . 109.5
H27A C27 H27C . . 109.5
H27B C27 H27C . . 109.5
C26 C28 H28A . . 109.5
C26 C28 H28B . . 109.5
C26 C28 H28C . . 109.5
H28A C28 H28B . . 109.5
H28A C28 H28C . . 109.5
H28B C28 H28C . . 109.5
C29 N3 H3A . . 109.3(13)
C29 N3 C41 . . 117.06(13)
C41 N3 H3A . . 109.5(13)
C30 C29 N3 . . 121.49(14)
C30 C29 C34 . . 120.20(14)
C34 C29 N3 . . 118.20(14)
C29 C30 C35 . . 122.57(14)
C31 C30 C29 . . 118.64(15)
C31 C30 C35 . . 118.75(14)
C30 C31 H31 . . 119.3
C32 C31 C30 . . 121.50(15)
C32 C31 H31 . . 119.3
C31 C32 H32 . . 120.3
C33 C32 C31 . . 119.46(15)
C33 C32 H32 . . 120.3
C32 C33 H33 . . 119.3
C32 C33 C34 . . 121.35(15)
C34 C33 H33 . . 119.3
C29 C34 C38 . . 122.16(14)
C33 C34 C29 . . 118.80(14)
C33 C34 C38 . . 118.97(14)
C30 C35 H35 . . 107.5
C30 C35 C36 . . 112.62(14)
C36 C35 H35 . . 107.5
C37 C35 C30 . . 110.95(14)
C37 C35 H35 . . 107.5
C37 C35 C36 . . 110.50(15)
C35 C36 H36A . . 109.5
C35 C36 H36B . . 109.5
C35 C36 H36C . . 109.5
H36A C36 H36B . . 109.5
H36A C36 H36C . . 109.5
H36B C36 H36C . . 109.5
C35 C37 H37A . . 109.5
C35 C37 H37B . . 109.5
C35 C37 H37C . . 109.5
H37A C37 H37B . . 109.5
H37A C37 H37C . . 109.5
H37B C37 H37C . . 109.5
C34 C38 H38 . . 107.9
C34 C38 C39 . . 111.28(13)
C34 C38 C40 . . 111.31(13)
C39 C38 H38 . . 107.9
C39 C38 C40 . . 110.32(14)
C40 C38 H38 . . 107.9
C38 C39 H39A . . 109.5
C38 C39 H39B . . 109.5
C38 C39 H39C . . 109.5
H39A C39 H39B . . 109.5
H39A C39 H39C . . 109.5
H39B C39 H39C . . 109.5
C38 C40 H40A . . 109.5
C38 C40 H40B . . 109.5
C38 C40 H40C . . 109.5
H40A C40 H40B . . 109.5
H40A C40 H40C . . 109.5
H40B C40 H40C . . 109.5
N3 C41 C41 . 3_576 108.71(15)
N3 C41 H41 . . 107.2
N3 C41 C42 . . 113.93(13)
C41 C41 H41 3_576 . 107.2
C42 C41 C41 . 3_576 112.39(16)
C42 C41 H41 . . 107.2
C41 C42 H42A . . 109.5
C41 C42 H42B . . 109.5
C41 C42 H42C . . 109.5
H42A C42 H42B . . 109.5
H42A C42 H42C . . 109.5
H42B C42 H42C . . 109.5

loop_
_geom_bond_atom_site_label_1
_geom_bond_atom_site_label_2
_geom_bond_site_symmetry_2
_geom_bond_distance
N1 H1 . 0.842(18)
N1 C1 . 1.427(2)
N1 C13 . 1.476(2)
N2 H2 . 0.901(19)
N2 C15 . 1.4727(19)
N2 C17 . 1.421(2)
C1 C2 . 1.410(2)
C1 C6 . 1.411(2)
C2 C3 . 1.393(2)
C2 C7 . 1.524(2)
C3 H3 . 0.9500
C3 C4 . 1.383(3)
C4 H4 . 0.9500
C4 C5 . 1.382(3)
C5 H5 . 0.9500
C5 C6 . 1.390(2)
C6 C10 . 1.524(2)
C7 H7 . 1.0000
C7 C8 . 1.529(2)
C7 C9 . 1.535(2)
C8 H8A . 0.9800
C8 H8B . 0.9800
C8 H8C . 0.9800
C9 H9A . 0.9800
C9 H9B . 0.9800
C9 H9C . 0.9800
C10 H10 . 1.0000
C10 C11 . 1.530(2)
C10 C12 . 1.534(2)
C11 H11A . 0.9800
C11 H11B . 0.9800
C11 H11C . 0.9800
C12 H12A . 0.9800
C12 H12B . 0.9800
C12 H12C . 0.9800
C13 H13 . 1.0000
C13 C14 . 1.525(2)
C13 C15 . 1.548(2)
C14 H14A . 0.9800
C14 H14B . 0.9800
C14 H14C . 0.9800
C15 H15 . 1.0000
C15 C16 . 1.522(2)
C16 H16A . 0.9800
C16 H16B . 0.9800
C16 H16C . 0.9800
C17 C18 . 1.411(2)
C17 C22 . 1.411(2)
C18 C19 . 1.392(2)
C18 C23 . 1.524(2)
C19 H19 . 0.9500
C19 C20 . 1.381(2)
C20 H20 . 0.9500
C20 C21 . 1.383(2)
C21 H21 . 0.9500
C21 C22 . 1.394(2)
C22 C26 . 1.527(2)
C23 H23 . 1.0000
C23 C24 . 1.530(2)
C23 C25 . 1.534(2)
C24 H24A . 0.9800
C24 H24B . 0.9800
C24 H24C . 0.9800
C25 H25A . 0.9800
C25 H25B . 0.9800
C25 H25C . 0.9800
C26 H26 . 1.0000
C26 C27 . 1.527(2)
C26 C28 . 1.527(2)
C27 H27A . 0.9800
C27 H27B . 0.9800
C27 H27C . 0.9800
C28 H28A . 0.9800
C28 H28B . 0.9800
C28 H28C . 0.9800
N3 H3A . 0.92(2)
N3 C29 . 1.431(2)
N3 C41 . 1.469(2)
C29 C30 . 1.407(2)
C29 C34 . 1.411(2)
C30 C31 . 1.395(2)
C30 C35 . 1.524(2)
C31 H31 . 0.9500
C31 C32 . 1.383(2)
C32 H32 . 0.9500
C32 C33 . 1.380(2)
C33 H33 . 0.9500
C33 C34 . 1.393(2)
C34 C38 . 1.518(2)
C35 H35 . 1.0000
C35 C36 . 1.524(2)
C35 C37 . 1.523(2)
C36 H36A . 0.9800
C36 H36B . 0.9800
C36 H36C . 0.9800
C37 H37A . 0.9800
C37 H37B . 0.9800
C37 H37C . 0.9800
C38 H38 . 1.0000
C38 C39 . 1.527(2)
C38 C40 . 1.532(2)
C39 H39A . 0.9800
C39 H39B . 0.9800
C39 H39C . 0.9800
C40 H40A . 0.9800
C40 H40B . 0.9800
C40 H40C . 0.9800
C41 C41 3_576 1.534(3)
C41 H41 . 1.0000
C41 C42 . 1.525(2)
C42 H42A . 0.9800
C42 H42B . 0.9800
C42 H42C . 0.9800

loop_
_geom_torsion_atom_site_label_1
_geom_torsion_atom_site_label_2
_geom_torsion_atom_site_label_3
_geom_torsion_atom_site_label_4
_geom_torsion_site_symmetry_4
_geom_torsion
N1 C1 C2 C3 . 179.84(14)
N1 C1 C2 C7 . 0.8(2)
N1 C1 C6 C5 . 179.68(14)
N1 C1 C6 C10 . -3.5(2)
N1 C13 C15 N2 . 159.17(12)
N1 C13 C15 C16 . -77.27(17)
N2 C17 C18 C19 . 178.42(14)
N2 C17 C18 C23 . -6.5(2)
N2 C17 C22 C21 . 179.17(14)
N2 C17 C22 C26 . 0.8(2)
C1 N1 C13 C14 . 170.02(13)
C1 N1 C13 C15 . -62.91(17)
C1 C2 C3 C4 . -0.7(2)
C1 C2 C7 C8 . 118.89(17)
C1 C2 C7 C9 . -117.15(17)
C1 C6 C10 C11 . -112.10(17)
C1 C6 C10 C12 . 124.01(17)
C2 C1 C6 C5 . -3.1(2)
C2 C1 C6 C10 . 173.69(14)
C2 C3 C4 C5 . -1.1(2)
C3 C2 C7 C8 . -60.18(19)
C3 C2 C7 C9 . 63.79(19)
C3 C4 C5 C6 . 0.7(3)
C4 C5 C6 C1 . 1.4(2)
C4 C5 C6 C10 . -175.56(15)
C5 C6 C10 C11 . 64.7(2)
C5 C6 C10 C12 . -59.2(2)
C6 C1 C2 C3 . 2.8(2)
C6 C1 C2 C7 . -176.27(14)
C7 C2 C3 C4 . 178.43(15)
C13 N1 C1 C2 . 108.56(17)
C13 N1 C1 C6 . -74.32(18)
C14 C13 C15 N2 . -76.99(16)
C14 C13 C15 C16 . 46.57(18)
C15 N2 C17 C18 . -70.75(18)
C15 N2 C17 C22 . 112.11(17)
C17 N2 C15 C13 . -70.30(17)
C17 N2 C15 C16 . 162.91(13)
C17 C18 C19 C20 . 3.4(2)
C17 C18 C23 C24 . 125.15(16)
C17 C18 C23 C25 . -111.78(16)
C17 C22 C26 C27 . 110.96(18)
C17 C22 C26 C28 . -124.05(17)
C18 C17 C22 C21 . 2.1(2)
C18 C17 C22 C26 . -176.31(14)
C18 C19 C20 C21 . 0.0(2)
C19 C18 C23 C24 . -59.75(19)
C19 C18 C23 C25 . 63.32(19)
C19 C20 C21 C22 . -2.4(3)
C20 C21 C22 C17 . 1.3(2)
C20 C21 C22 C26 . 179.79(15)
C21 C22 C26 C27 . -67.4(2)
C21 C22 C26 C28 . 57.5(2)
C22 C17 C18 C19 . -4.4(2)
C22 C17 C18 C23 . 170.70(14)
C23 C18 C19 C20 . -171.92(15)
N3 C29 C30 C31 . -176.28(14)
N3 C29 C30 C35 . 1.3(2)
N3 C29 C34 C33 . 178.11(14)
N3 C29 C34 C38 . 1.2(2)
C29 N3 C41 C41 3_576 -171.50(15)
C29 N3 C41 C42 . 62.32(19)
C29 C30 C31 C32 . -1.4(2)
C29 C30 C35 C36 . 138.84(17)
C29 C30 C35 C37 . -96.70(18)
C29 C34 C38 C39 . -117.52(16)
C29 C34 C38 C40 . 118.98(16)
C30 C29 C34 C33 . 1.8(2)
C30 C29 C34 C38 . -175.11(14)
C30 C31 C32 C33 . 1.1(2)
C31 C30 C35 C36 . -43.5(2)
C31 C30 C35 C37 . 80.93(19)
C31 C32 C33 C34 . 0.7(2)
C32 C33 C34 C29 . -2.1(2)
C32 C33 C34 C38 . 174.93(14)
C33 C34 C38 C39 . 65.53(19)
C33 C34 C38 C40 . -57.97(19)
C34 C29 C30 C31 . -0.1(2)
C34 C29 C30 C35 . 177.49(14)
C35 C30 C31 C32 . -179.10(15)
C41 N3 C29 C30 . -104.25(18)
C41 N3 C29 C34 . 79.54(18)

_cod_database_fobs_code 2020979
